data_1556862
loop_
_publ_author_name
'Dong, Yuyang'
'Lukens, James T.'
'Clarke, Ryan M.'
'Zheng, Shao-Liang'
'Lancaster, Kyle M.'
'Betley, Theodore A.'

_publ_section_title
;
 Synthesis, characterization and C--H amination reactivity of nickel
 iminyl complexes
;
_journal_issue 5
_journal_name_full 'Chemical Science'
_journal_page_first 1260
_journal_page_last 1268
_journal_paper_doi 10.1039/C9SC04879K
_journal_volume 11
_journal_year 2020
_chemical_formula_sum 'C44 H45 F5 N3 Ni'
_chemical_formula_weight 769.54
_space_group_crystal_system triclinic
_space_group_IT_number 2
_space_group_name_Hall '-P 1'
_space_group_name_H-M_alt 'P -1'
_atom_sites_solution_hydrogens geom
_atom_sites_solution_primary direct
_atom_sites_solution_secondary difmap
_audit_creation_method SHELXL-2014/7
_audit_update_record
;
2019-09-16 deposited with the CCDC.	2019-12-09 downloaded from the CCDC.
;
_cell_angle_alpha 92.953(3)
_cell_angle_beta 104.293(2)
_cell_angle_gamma 100.626(2)
_cell_formula_units_Z 2
_cell_length_a 9.5949(7)
_cell_length_b 11.8426(10)
_cell_length_c 18.3253(14)
_cell_measurement_reflns_used 9938
_cell_measurement_temperature 100(2)
_cell_measurement_theta_max 25.022
_cell_measurement_theta_min 2.306
_cell_volume 1972.9(3)
_computing_cell_refinement 'SAINT 8.35A (Bruker-AXS, 2015)'
_computing_data_collection 'APEX3 v2016.1.0 (Bruker-AXS, 2016)'
_computing_data_reduction 'SAINT 8.35A (Bruker-AXS, 2015)'
_computing_molecular_graphics 'Bruker SHELXTL (Sheldrick, 2015)'
_computing_publication_material 'Bruker SHELXTL (Sheldrick, 2015)'
_computing_structure_refinement 'SHELXL-2014/7 (Sheldrick, 2014)'
_computing_structure_solution 'SHELXT-2014 (Sheldrick, 2015)'
_diffrn_ambient_temperature 100(2)
_diffrn_measured_fraction_theta_full 0.998
_diffrn_measured_fraction_theta_max 0.997
_diffrn_measurement_device_type
;
Bruker D8 goniometer with CMOS area detector
;
_diffrn_measurement_method 'omega and phi scans'
_diffrn_radiation_type MoK\a
_diffrn_radiation_wavelength 0.71073
_diffrn_reflns_av_R_equivalents 0.0591
_diffrn_reflns_av_unetI/netI 0.0575
_diffrn_reflns_Laue_measured_fraction_full 0.998
_diffrn_reflns_Laue_measured_fraction_max 0.997
_diffrn_reflns_limit_h_max 11
_diffrn_reflns_limit_h_min -11
_diffrn_reflns_limit_k_max 14
_diffrn_reflns_limit_k_min -14
_diffrn_reflns_limit_l_max 21
_diffrn_reflns_limit_l_min -21
_diffrn_reflns_number 29313
_diffrn_reflns_point_group_measured_fraction_full 0.998
_diffrn_reflns_point_group_measured_fraction_max 0.997
_diffrn_reflns_theta_full 25.055
_diffrn_reflns_theta_max 25.055
_diffrn_reflns_theta_min 2.199
_diffrn_source 'fine-focus sealed tube'
_exptl_absorpt_coefficient_mu 0.549
_exptl_absorpt_correction_T_max 0.7452
_exptl_absorpt_correction_T_min 0.6482
_exptl_absorpt_correction_type multi-scan
_exptl_absorpt_process_details SADBAS
_exptl_crystal_colour pink
_exptl_crystal_density_diffrn 1.295
_exptl_crystal_description plate
_exptl_crystal_F_000 806
_exptl_crystal_size_max 0.260
_exptl_crystal_size_mid 0.200
_exptl_crystal_size_min 0.030
_refine_diff_density_max 0.815
_refine_diff_density_min -0.637
_refine_diff_density_rms 0.089
_refine_ls_extinction_method none
_refine_ls_goodness_of_fit_ref 1.044
_refine_ls_hydrogen_treatment constr
_refine_ls_matrix_type full
_refine_ls_number_parameters 481
_refine_ls_number_reflns 6993
_refine_ls_number_restraints 0
_refine_ls_restrained_S_all 1.044
_refine_ls_R_factor_all 0.0722
_refine_ls_R_factor_gt 0.0517
_refine_ls_shift/su_max 0.000
_refine_ls_shift/su_mean 0.000
_refine_ls_structure_factor_coef Fsqd
_refine_ls_weighting_details 'w=1/[\s^2^(Fo^2^)+(0.0900P)^2^+0.7376P] where P=(Fo^2^+2Fc^2^)/3'
_refine_ls_weighting_scheme calc
_refine_ls_wR_factor_gt 0.1334
_refine_ls_wR_factor_ref 0.1477
_reflns_Friedel_coverage 0.000
_reflns_number_gt 5464
_reflns_number_total 6993
_reflns_threshold_expression 'I > 2\s(I)'
_cod_data_source_file c9sc04879k2.cif
_cod_data_source_block LNiNMes
_cod_depositor_comments
;Adding full bibliography for 1556860--1556864.cif.

 Adding full bibliography for 1556860--1556864.cif.
;
_cod_database_code 1556862
_shelx_shelxl_version_number 2014/7
_shelx_space_group_comment
;
The symmetry employed for this shelxl refinement is uniquely defined
by the following loop, which should always be used as a source of
symmetry information in preference to the above space-group names.
They are only intended as comments.
;
_shelx_estimated_absorpt_t_min 0.870
_shelx_estimated_absorpt_t_max 0.984

loop_
_space_group_symop_operation_xyz
'x, y, z'
'-x, -y, -z'

loop_
_atom_site_label
_atom_site_type_symbol
_atom_site_fract_x
_atom_site_fract_y
_atom_site_fract_z
_atom_site_U_iso_or_equiv
_atom_site_adp_type
_atom_site_occupancy
_atom_site_site_symmetry_order
_atom_site_calc_flag
_atom_site_refinement_flags_posn
_atom_site_refinement_flags_adp
Ni1 Ni 0.50871(4) 0.44245(3) 0.26705(2) 0.01533(14) Uani 1 1 d . .
F5 F 0.55661(18) 0.70803(16) 0.50161(10) 0.0262(4) Uani 1 1 d . .
F3 F 0.3030(2) 1.00349(15) 0.52847(10) 0.0260(4) Uani 1 1 d . .
F1 F 0.19586(19) 0.78419(15) 0.29445(10) 0.0266(4) Uani 1 1 d . .
F4 F 0.50867(19) 0.88015(16) 0.58810(9) 0.0263(4) Uani 1 1 d . .
F2 F 0.1446(2) 0.95319(16) 0.38291(10) 0.0293(5) Uani 1 1 d . .
N1 N 0.5655(3) 0.6055(2) 0.26479(14) 0.0175(6) Uani 1 1 d . .
N2 N 0.3237(2) 0.4495(2) 0.28586(13) 0.0135(5) Uani 1 1 d . .
N3 N 0.6156(2) 0.3435(2) 0.28935(14) 0.0167(6) Uani 1 1 d . .
C2 C 0.5254(3) 0.6817(3) 0.31323(16) 0.0163(6) Uani 1 1 d . .
C1 C 0.4087(3) 0.6487(3) 0.34566(16) 0.0161(6) Uani 1 1 d . .
C11 C 0.3781(3) 0.7402(2) 0.39516(16) 0.0160(6) Uani 1 1 d . .
C5 C 0.6718(3) 0.6680(3) 0.23836(16) 0.0158(6) Uani 1 1 d . .
C6 C 0.3128(3) 0.5420(3) 0.33343(16) 0.0160(6) Uani 1 1 d . .
C9 C 0.2054(3) 0.3654(3) 0.28049(16) 0.0159(6) Uani 1 1 d . .
C43 C 0.8609(3) 0.1636(3) 0.38481(17) 0.0184(7) Uani 1 1 d . .
H43 H 0.8855 0.0909 0.3760 0.022 Uiso 1 1 calc R U
C7 C 0.1850(3) 0.5097(3) 0.35905(16) 0.0178(7) Uani 1 1 d . .
H7 H 0.1522 0.5554 0.3929 0.021 Uiso 1 1 calc R U
C3 C 0.6132(3) 0.7923(3) 0.31688(18) 0.0208(7) Uani 1 1 d . .
H3 H 0.6106 0.8600 0.3463 0.025 Uiso 1 1 calc R U
C16 C 0.4544(3) 0.7677(3) 0.47084(17) 0.0175(7) Uani 1 1 d . .
C15 C 0.4297(3) 0.8542(3) 0.51575(16) 0.0179(7) Uani 1 1 d . .
C22 C 0.6216(3) 0.5326(3) 0.12096(17) 0.0184(7) Uani 1 1 d . .
H22A H 0.5745 0.4688 0.1452 0.022 Uiso 1 1 calc R U
H22B H 0.5449 0.5734 0.0954 0.022 Uiso 1 1 calc R U
C4 C 0.7029(3) 0.7841(3) 0.27025(17) 0.0203(7) Uani 1 1 d . .
H4 H 0.7734 0.8453 0.2609 0.024 Uiso 1 1 calc R U
C31 C 0.1703(3) 0.2558(3) 0.22830(16) 0.0160(6) Uani 1 1 d . .
C41 C 0.7141(3) 0.3060(3) 0.34363(17) 0.0166(6) Uani 1 1 d . .
C42 C 0.7519(3) 0.1973(3) 0.33112(17) 0.0172(7) Uani 1 1 d . .
C37 C -0.0303(3) 0.0883(3) 0.15891(18) 0.0229(7) Uani 1 1 d . .
H37 H -0.1369 0.0529 0.1499 0.027 Uiso 1 1 calc R U
C46 C 0.7841(3) 0.3759(3) 0.41364(16) 0.0174(7) Uani 1 1 d . .
C14 C 0.3255(3) 0.9172(3) 0.48599(18) 0.0201(7) Uani 1 1 d . .
C45 C 0.8951(3) 0.3380(3) 0.46516(17) 0.0202(7) Uani 1 1 d . .
H45 H 0.9447 0.3853 0.5111 0.024 Uiso 1 1 calc R U
C8 C 0.1175(3) 0.4008(3) 0.32619(17) 0.0188(7) Uani 1 1 d . .
H8 H 0.0287 0.3570 0.3326 0.023 Uiso 1 1 calc R U
C12 C 0.2732(3) 0.8053(3) 0.36741(16) 0.0185(7) Uani 1 1 d . .
C21 C 0.7395(3) 0.6169(3) 0.18180(16) 0.0164(6) Uani 1 1 d . .
C13 C 0.2467(3) 0.8914(3) 0.41137(17) 0.0200(7) Uani 1 1 d . .
C35 C 0.1650(3) 0.1713(3) 0.09817(17) 0.0219(7) Uani 1 1 d . .
H35 H 0.1871 0.1898 0.0491 0.026 Uiso 1 1 calc R U
C32 C 0.0074(3) 0.1984(3) 0.21348(17) 0.0197(7) Uani 1 1 d . .
H32A H -0.0145 0.1792 0.2619 0.024 Uiso 1 1 calc R U
H32B H -0.0542 0.2531 0.1917 0.024 Uiso 1 1 calc R U
C23 C 0.8587(3) 0.5529(3) 0.22065(17) 0.0188(7) Uani 1 1 d . .
H23A H 0.8151 0.4898 0.2466 0.023 Uiso 1 1 calc R U
H23B H 0.9362 0.6070 0.2592 0.023 Uiso 1 1 calc R U
C34 C 0.2026(3) 0.2821(3) 0.15182(17) 0.0187(7) Uani 1 1 d . .
H34A H 0.1437 0.3377 0.1287 0.022 Uiso 1 1 calc R U
H34B H 0.3078 0.3177 0.1602 0.022 Uiso 1 1 calc R U
C44 C 0.9358(3) 0.2335(3) 0.45172(18) 0.0210(7) Uani 1 1 d . .
C27 C 0.6891(3) 0.4829(3) 0.06239(17) 0.0221(7) Uani 1 1 d . .
H27 H 0.6110 0.4280 0.0236 0.027 Uiso 1 1 calc R U
C47 C 0.6712(3) 0.1198(3) 0.25988(18) 0.0214(7) Uani 1 1 d . .
H47A H 0.7186 0.0539 0.2564 0.032 Uiso 1 1 calc R U
H47B H 0.6732 0.1631 0.2159 0.032 Uiso 1 1 calc R U
H47C H 0.5691 0.0918 0.2609 0.032 Uiso 1 1 calc R U
C49 C 0.7401(3) 0.4868(3) 0.43053(17) 0.0225(7) Uani 1 1 d . .
H49A H 0.7609 0.5402 0.3937 0.034 Uiso 1 1 calc R U
H49B H 0.7957 0.5211 0.4816 0.034 Uiso 1 1 calc R U
H49C H 0.6348 0.4720 0.4274 0.034 Uiso 1 1 calc R U
C33 C 0.2623(3) 0.1680(3) 0.26327(17) 0.0192(7) Uani 1 1 d . .
H33A H 0.3682 0.2025 0.2737 0.023 Uiso 1 1 calc R U
H33B H 0.2407 0.1487 0.3118 0.023 Uiso 1 1 calc R U
C30 C 0.9971(4) 0.5995(3) 0.12275(19) 0.0265(8) Uani 1 1 d . .
H30A H 1.0411 0.5670 0.0850 0.032 Uiso 1 1 calc R U
H30B H 1.0762 0.6533 0.1606 0.032 Uiso 1 1 calc R U
C39 C 0.2252(3) 0.0575(3) 0.20823(18) 0.0229(7) Uani 1 1 d . .
H39 H 0.2857 0.0015 0.2309 0.028 Uiso 1 1 calc R U
C29 C 0.9269(3) 0.5026(3) 0.16155(17) 0.0223(7) Uani 1 1 d . .
H29 H 1.0033 0.4604 0.1874 0.027 Uiso 1 1 calc R U
C38 C 0.0618(3) 0.0023(3) 0.19305(18) 0.0248(7) Uani 1 1 d . .
H38A H 0.0381 -0.0687 0.1576 0.030 Uiso 1 1 calc R U
H38B H 0.0391 -0.0192 0.2410 0.030 Uiso 1 1 calc R U
C26 C 0.7600(4) 0.5812(3) 0.02398(18) 0.0270(8) Uani 1 1 d . .
H26A H 0.6846 0.6230 -0.0019 0.032 Uiso 1 1 calc R U
H26B H 0.8027 0.5492 -0.0145 0.032 Uiso 1 1 calc R U
C36 C 0.0015(3) 0.1187(3) 0.08403(17) 0.0240(7) Uani 1 1 d . .
H36A H -0.0580 0.1746 0.0619 0.029 Uiso 1 1 calc R U
H36B H -0.0251 0.0483 0.0478 0.029 Uiso 1 1 calc R U
C40 C 0.2579(4) 0.0870(3) 0.13393(19) 0.0260(8) Uani 1 1 d . .
H40A H 0.2360 0.0157 0.0990 0.031 Uiso 1 1 calc R U
H40B H 0.3634 0.1221 0.1429 0.031 Uiso 1 1 calc R U
C24 C 0.8129(3) 0.7139(3) 0.14193(18) 0.0221(7) Uani 1 1 d . .
H24A H 0.7386 0.7571 0.1166 0.027 Uiso 1 1 calc R U
H24B H 0.8903 0.7686 0.1801 0.027 Uiso 1 1 calc R U
C28 C 0.8060(4) 0.4186(3) 0.10288(18) 0.0243(7) Uani 1 1 d . .
H28A H 0.7603 0.3556 0.1282 0.029 Uiso 1 1 calc R U
H28B H 0.8489 0.3839 0.0655 0.029 Uiso 1 1 calc R U
C48 C 1.0591(4) 0.1977(3) 0.50731(19) 0.0294(8) Uani 1 1 d . .
H48A H 1.0399 0.1133 0.5060 0.044 Uiso 1 1 calc R U
H48B H 1.0664 0.2318 0.5583 0.044 Uiso 1 1 calc R U
H48C H 1.1515 0.2246 0.4939 0.044 Uiso 1 1 calc R U
C25 C 0.8806(4) 0.6644(3) 0.08349(18) 0.0252(7) Uani 1 1 d . .
H25 H 0.9269 0.7287 0.0584 0.030 Uiso 1 1 calc R U

loop_
_atom_site_aniso_label
_atom_site_aniso_U_11
_atom_site_aniso_U_22
_atom_site_aniso_U_33
_atom_site_aniso_U_23
_atom_site_aniso_U_13
_atom_site_aniso_U_12
Ni1 0.0145(2) 0.0146(2) 0.0165(2) 0.00075(16) 0.00208(16) 0.00488(16)
F5 0.0242(10) 0.0319(11) 0.0214(10) 0.0019(8) -0.0013(8) 0.0135(8)
F3 0.0360(11) 0.0184(10) 0.0269(10) -0.0040(8) 0.0142(8) 0.0074(8)
F1 0.0328(10) 0.0288(11) 0.0152(10) -0.0004(8) -0.0042(8) 0.0134(9)
F4 0.0275(10) 0.0336(11) 0.0132(9) -0.0025(8) 0.0006(8) 0.0021(8)
F2 0.0349(11) 0.0276(11) 0.0292(11) 0.0058(8) 0.0049(9) 0.0201(9)
N1 0.0138(12) 0.0199(14) 0.0180(14) -0.0005(11) 0.0020(10) 0.0048(11)
N2 0.0154(12) 0.0153(13) 0.0082(12) 0.0028(10) -0.0013(10) 0.0048(10)
N3 0.0136(12) 0.0143(13) 0.0231(14) 0.0031(11) 0.0073(11) 0.0014(10)
C2 0.0171(15) 0.0158(16) 0.0155(16) 0.0006(12) 0.0019(12) 0.0055(13)
C1 0.0177(15) 0.0161(16) 0.0132(15) 0.0031(12) -0.0007(12) 0.0059(13)
C11 0.0156(15) 0.0159(16) 0.0162(16) -0.0009(12) 0.0045(12) 0.0024(12)
C5 0.0142(14) 0.0164(16) 0.0159(16) 0.0025(12) 0.0006(12) 0.0051(12)
C6 0.0187(15) 0.0165(16) 0.0128(15) 0.0007(12) 0.0020(12) 0.0064(13)
C9 0.0170(15) 0.0180(16) 0.0120(15) 0.0049(12) 0.0017(12) 0.0035(13)
C43 0.0200(16) 0.0154(16) 0.0237(17) 0.0071(13) 0.0092(13) 0.0071(13)
C7 0.0234(16) 0.0186(17) 0.0130(15) 0.0027(12) 0.0060(13) 0.0065(13)
C3 0.0224(16) 0.0155(16) 0.0224(17) -0.0025(13) 0.0040(14) 0.0028(13)
C16 0.0141(15) 0.0206(17) 0.0179(17) 0.0034(13) 0.0028(13) 0.0051(13)
C15 0.0205(16) 0.0186(16) 0.0117(16) -0.0015(12) 0.0037(13) -0.0016(13)
C22 0.0164(15) 0.0209(17) 0.0164(16) 0.0018(13) 0.0003(13) 0.0050(13)
C4 0.0213(16) 0.0151(16) 0.0245(18) 0.0014(13) 0.0080(14) 0.0016(13)
C31 0.0147(15) 0.0187(16) 0.0128(15) -0.0002(12) 0.0003(12) 0.0039(13)
C41 0.0144(15) 0.0193(16) 0.0195(16) 0.0073(13) 0.0075(13) 0.0062(13)
C42 0.0172(15) 0.0163(16) 0.0191(16) 0.0035(13) 0.0079(13) 0.0015(13)
C37 0.0169(16) 0.0234(18) 0.0249(18) -0.0032(14) 0.0051(13) -0.0023(13)
C46 0.0162(15) 0.0229(17) 0.0152(16) 0.0046(13) 0.0066(12) 0.0055(13)
C14 0.0226(16) 0.0137(16) 0.0246(18) -0.0027(13) 0.0096(14) 0.0015(13)
C45 0.0188(15) 0.0262(18) 0.0145(16) 0.0011(13) 0.0026(13) 0.0041(14)
C8 0.0192(15) 0.0200(17) 0.0162(16) 0.0016(13) 0.0049(13) 0.0012(13)
C12 0.0203(16) 0.0200(17) 0.0136(16) 0.0028(13) 0.0028(13) 0.0018(13)
C21 0.0166(15) 0.0176(16) 0.0131(15) 0.0013(12) 0.0002(12) 0.0040(13)
C13 0.0203(16) 0.0188(17) 0.0221(18) 0.0070(13) 0.0032(13) 0.0090(13)
C35 0.0262(17) 0.0241(18) 0.0147(16) 0.0001(13) 0.0046(13) 0.0048(14)
C32 0.0181(15) 0.0238(17) 0.0158(16) -0.0002(13) 0.0032(13) 0.0032(13)
C23 0.0164(15) 0.0233(17) 0.0154(16) 0.0019(13) 0.0008(13) 0.0052(13)
C34 0.0226(16) 0.0183(17) 0.0175(16) 0.0036(13) 0.0074(13) 0.0066(13)
C44 0.0172(15) 0.0282(18) 0.0215(17) 0.0103(14) 0.0090(13) 0.0072(14)
C27 0.0212(16) 0.0309(19) 0.0115(16) -0.0008(13) -0.0013(13) 0.0070(14)
C47 0.0204(16) 0.0143(16) 0.0301(18) 0.0004(13) 0.0057(14) 0.0067(13)
C49 0.0263(17) 0.0245(18) 0.0160(16) -0.0012(13) 0.0016(13) 0.0101(14)
C33 0.0211(16) 0.0156(16) 0.0177(16) 0.0047(13) 0.0000(13) 0.0019(13)
C30 0.0244(17) 0.033(2) 0.0234(18) -0.0004(15) 0.0087(14) 0.0070(15)
C39 0.0249(17) 0.0165(17) 0.0245(18) 0.0026(13) 0.0005(14) 0.0049(14)
C29 0.0188(16) 0.0294(19) 0.0188(17) 0.0016(14) 0.0015(13) 0.0098(14)
C38 0.0312(18) 0.0164(17) 0.0230(18) 0.0018(14) 0.0048(15) -0.0013(14)
C26 0.0315(18) 0.036(2) 0.0163(17) 0.0056(15) 0.0078(14) 0.0103(16)
C36 0.0274(17) 0.0246(18) 0.0160(17) -0.0056(13) 0.0006(14) 0.0046(14)
C40 0.0247(17) 0.0198(17) 0.0310(19) -0.0066(14) 0.0052(15) 0.0040(14)
C24 0.0213(16) 0.0218(18) 0.0231(18) 0.0044(14) 0.0058(14) 0.0037(14)
C28 0.0320(18) 0.0252(18) 0.0205(17) 0.0002(14) 0.0118(15) 0.0115(15)
C48 0.0249(18) 0.034(2) 0.029(2) 0.0097(16) 0.0020(15) 0.0098(16)
C25 0.0272(17) 0.0292(19) 0.0214(18) 0.0069(14) 0.0105(14) 0.0042(15)

loop_
_atom_type_symbol
_atom_type_description
_atom_type_scat_dispersion_real
_atom_type_scat_dispersion_imag
_atom_type_scat_source
C C 0.0033 0.0016 'International Tables Vol C Tables 4.2.6.8 and 6.1.1.4'
H H 0.0000 0.0000 'International Tables Vol C Tables 4.2.6.8 and 6.1.1.4'
F F 0.0171 0.0103 'International Tables Vol C Tables 4.2.6.8 and 6.1.1.4'
N N 0.0061 0.0033 'International Tables Vol C Tables 4.2.6.8 and 6.1.1.4'
Ni Ni 0.3393 1.1124 'International Tables Vol C Tables 4.2.6.8 and 6.1.1.4'

loop_
_geom_angle_atom_site_label_1
_geom_angle_atom_site_label_2
_geom_angle_atom_site_label_3
_geom_angle
N3 Ni1 N2 129.70(11)
N3 Ni1 N1 129.32(11)
N2 Ni1 N1 94.68(10)
C5 N1 C2 107.0(2)
C5 N1 Ni1 130.9(2)
C2 N1 Ni1 119.8(2)
C9 N2 C6 107.2(2)
C9 N2 Ni1 130.5(2)
C6 N2 Ni1 119.28(19)
C41 N3 Ni1 146.5(2)
C1 C2 N1 122.7(3)
C1 C2 C3 128.6(3)
N1 C2 C3 108.6(3)
C6 C1 C2 127.0(3)
C6 C1 C11 116.4(3)
C2 C1 C11 116.4(3)
C16 C11 C12 115.9(3)
C16 C11 C1 122.4(3)
C12 C11 C1 121.7(3)
N1 C5 C4 109.5(3)
N1 C5 C21 122.8(3)
C4 C5 C21 127.6(3)
C1 C6 N2 123.0(3)
C1 C6 C7 128.4(3)
N2 C6 C7 108.4(3)
N2 C9 C8 109.8(3)
N2 C9 C31 123.0(3)
C8 C9 C31 127.0(3)
C42 C43 C44 121.7(3)
C42 C43 H43 119.2
C44 C43 H43 119.2
C8 C7 C6 107.5(3)
C8 C7 H7 126.3
C6 C7 H7 126.3
C4 C3 C2 107.2(3)
C4 C3 H3 126.4
C2 C3 H3 126.4
F5 C16 C15 118.4(3)
F5 C16 C11 119.2(3)
C15 C16 C11 122.5(3)
F4 C15 C16 120.6(3)
F4 C15 C14 119.5(3)
C16 C15 C14 119.9(3)
C27 C22 C21 110.9(2)
C27 C22 H22A 109.5
C21 C22 H22A 109.5
C27 C22 H22B 109.5
C21 C22 H22B 109.5
H22A C22 H22B 108.1
C3 C4 C5 107.7(3)
C3 C4 H4 126.1
C5 C4 H4 126.1
C9 C31 C32 110.5(2)
C9 C31 C34 110.2(2)
C32 C31 C34 108.5(2)
C9 C31 C33 111.1(2)
C32 C31 C33 107.7(2)
C34 C31 C33 108.8(2)
N3 C41 C42 120.2(3)
N3 C41 C46 120.5(3)
C42 C41 C46 119.2(3)
C43 C42 C41 119.8(3)
C43 C42 C47 120.8(3)
C41 C42 C47 119.5(3)
C36 C37 C38 109.8(3)
C36 C37 C32 109.2(3)
C38 C37 C32 109.8(3)
C36 C37 H37 109.3
C38 C37 H37 109.3
C32 C37 H37 109.3
C45 C46 C41 118.2(3)
C45 C46 C49 121.2(3)
C41 C46 C49 120.6(3)
F3 C14 C13 120.3(3)
F3 C14 C15 120.5(3)
C13 C14 C15 119.2(3)
C44 C45 C46 122.4(3)
C44 C45 H45 118.8
C46 C45 H45 118.8
C7 C8 C9 107.1(3)
C7 C8 H8 126.5
C9 C8 H8 126.5
F1 C12 C13 118.3(3)
F1 C12 C11 119.2(3)
C13 C12 C11 122.5(3)
C5 C21 C23 111.3(2)
C5 C21 C22 110.7(2)
C23 C21 C22 109.1(2)
C5 C21 C24 110.0(2)
C23 C21 C24 107.6(2)
C22 C21 C24 108.2(2)
F2 C13 C12 121.2(3)
F2 C13 C14 118.7(3)
C12 C13 C14 120.1(3)
C40 C35 C34 109.1(2)
C40 C35 C36 110.4(3)
C34 C35 C36 109.1(3)
C40 C35 H35 109.4
C34 C35 H35 109.4
C36 C35 H35 109.4
C37 C32 C31 110.9(2)
C37 C32 H32A 109.5
C31 C32 H32A 109.5
C37 C32 H32B 109.5
C31 C32 H32B 109.5
H32A C32 H32B 108.0
C21 C23 C29 110.1(2)
C21 C23 H23A 109.6
C29 C23 H23A 109.6
C21 C23 H23B 109.6
C29 C23 H23B 109.6
H23A C23 H23B 108.1
C35 C34 C31 110.5(2)
C35 C34 H34A 109.6
C31 C34 H34A 109.6
C35 C34 H34B 109.6
C31 C34 H34B 109.6
H34A C34 H34B 108.1
C45 C44 C43 118.5(3)
C45 C44 C48 120.8(3)
C43 C44 C48 120.7(3)
C22 C27 C26 109.5(3)
C22 C27 C28 108.6(2)
C26 C27 C28 109.8(3)
C22 C27 H27 109.6
C26 C27 H27 109.6
C28 C27 H27 109.6
C42 C47 H47A 109.5
C42 C47 H47B 109.5
H47A C47 H47B 109.5
C42 C47 H47C 109.5
H47A C47 H47C 109.5
H47B C47 H47C 109.5
C46 C49 H49A 109.5
C46 C49 H49B 109.5
H49A C49 H49B 109.5
C46 C49 H49C 109.5
H49A C49 H49C 109.5
H49B C49 H49C 109.5
C39 C33 C31 109.8(2)
C39 C33 H33A 109.7
C31 C33 H33A 109.7
C39 C33 H33B 109.7
C31 C33 H33B 109.7
H33A C33 H33B 108.2
C29 C30 C25 109.5(3)
C29 C30 H30A 109.8
C25 C30 H30A 109.8
C29 C30 H30B 109.8
C25 C30 H30B 109.8
H30A C30 H30B 108.2
C40 C39 C38 108.8(3)
C40 C39 C33 109.7(3)
C38 C39 C33 109.9(3)
C40 C39 H39 109.4
C38 C39 H39 109.4
C33 C39 H39 109.4
C30 C29 C28 109.8(3)
C30 C29 C23 109.9(3)
C28 C29 C23 108.9(2)
C30 C29 H29 109.4
C28 C29 H29 109.4
C23 C29 H29 109.4
C37 C38 C39 109.3(2)
C37 C38 H38A 109.8
C39 C38 H38A 109.8
C37 C38 H38B 109.8
C39 C38 H38B 109.8
H38A C38 H38B 108.3
C27 C26 C25 109.5(3)
C27 C26 H26A 109.8
C25 C26 H26A 109.8
C27 C26 H26B 109.8
C25 C26 H26B 109.8
H26A C26 H26B 108.2
C37 C36 C35 109.0(2)
C37 C36 H36A 109.9
C35 C36 H36A 109.9
C37 C36 H36B 109.9
C35 C36 H36B 109.9
H36A C36 H36B 108.3
C39 C40 C35 110.1(3)
C39 C40 H40A 109.6
C35 C40 H40A 109.6
C39 C40 H40B 109.6
C35 C40 H40B 109.6
H40A C40 H40B 108.2
C25 C24 C21 111.1(3)
C25 C24 H24A 109.4
C21 C24 H24A 109.4
C25 C24 H24B 109.4
C21 C24 H24B 109.4
H24A C24 H24B 108.0
C29 C28 C27 109.8(3)
C29 C28 H28A 109.7
C27 C28 H28A 109.7
C29 C28 H28B 109.7
C27 C28 H28B 109.7
H28A C28 H28B 108.2
C44 C48 H48A 109.5
C44 C48 H48B 109.5
H48A C48 H48B 109.5
C44 C48 H48C 109.5
H48A C48 H48C 109.5
H48B C48 H48C 109.5
C24 C25 C30 109.5(3)
C24 C25 C26 109.2(3)
C30 C25 C26 109.5(3)
C24 C25 H25 109.6
C30 C25 H25 109.6
C26 C25 H25 109.6

loop_
_geom_bond_atom_site_label_1
_geom_bond_atom_site_label_2
_geom_bond_distance
Ni1 N3 1.696(2)
Ni1 N2 1.905(2)
Ni1 N1 1.913(3)
F5 C16 1.342(3)
F3 C14 1.333(3)
F1 C12 1.345(3)
F4 C15 1.343(3)
F2 C13 1.348(3)
N1 C5 1.351(4)
N1 C2 1.402(4)
N2 C9 1.344(4)
N2 C6 1.400(4)
N3 C41 1.348(4)
C2 C1 1.397(4)
C2 C3 1.410(4)
C1 C6 1.391(4)
C1 C11 1.493(4)
C11 C16 1.389(4)
C11 C12 1.393(4)
C5 C4 1.414(4)
C5 C21 1.508(4)
C6 C7 1.414(4)
C9 C8 1.425(4)
C9 C31 1.506(4)
C43 C42 1.381(4)
C43 C44 1.395(4)
C43 H43 0.9500
C7 C8 1.365(4)
C7 H7 0.9500
C3 C4 1.366(4)
C3 H3 0.9500
C16 C15 1.372(4)
C15 C14 1.379(4)
C22 C27 1.529(4)
C22 C21 1.538(4)
C22 H22A 0.9900
C22 H22B 0.9900
C4 H4 0.9500
C31 C32 1.535(4)
C31 C34 1.543(4)
C31 C33 1.549(4)
C41 C42 1.423(4)
C41 C46 1.429(4)
C42 C47 1.504(4)
C37 C36 1.524(4)
C37 C38 1.527(4)
C37 C32 1.532(4)
C37 H37 1.0000
C46 C45 1.397(4)
C46 C49 1.492(4)
C14 C13 1.377(4)
C45 C44 1.393(4)
C45 H45 0.9500
C8 H8 0.9500
C12 C13 1.367(4)
C21 C23 1.537(4)
C21 C24 1.547(4)
C35 C40 1.525(4)
C35 C34 1.528(4)
C35 C36 1.530(4)
C35 H35 1.0000
C32 H32A 0.9900
C32 H32B 0.9900
C23 C29 1.544(4)
C23 H23A 0.9900
C23 H23B 0.9900
C34 H34A 0.9900
C34 H34B 0.9900
C44 C48 1.500(4)
C27 C26 1.530(5)
C27 C28 1.532(4)
C27 H27 1.0000
C47 H47A 0.9800
C47 H47B 0.9800
C47 H47C 0.9800
C49 H49A 0.9800
C49 H49B 0.9800
C49 H49C 0.9800
C33 C39 1.540(4)
C33 H33A 0.9900
C33 H33B 0.9900
C30 C29 1.520(5)
C30 C25 1.528(4)
C30 H30A 0.9900
C30 H30B 0.9900
C39 C40 1.515(5)
C39 C38 1.533(4)
C39 H39 1.0000
C29 C28 1.529(4)
C29 H29 1.0000
C38 H38A 0.9900
C38 H38B 0.9900
C26 C25 1.532(5)
C26 H26A 0.9900
C26 H26B 0.9900
C36 H36A 0.9900
C36 H36B 0.9900
C40 H40A 0.9900
C40 H40B 0.9900
C24 C25 1.527(4)
C24 H24A 0.9900
C24 H24B 0.9900
C28 H28A 0.9900
C28 H28B 0.9900
C48 H48A 0.9800
C48 H48B 0.9800
C48 H48C 0.9800
C25 H25 1.0000
